data_7224711
loop_
_publ_author_name
'Radhakrishnan, Rakesh'
'Kumaran, Sreejalekshmi Girija'

_publ_section_title
;
 Fluorophores Based on a Minimal Thienylthiazole Core: Towards
 Multifunctional Materials with Solid State Red Emissions, Solvatochromism
 and AIE Behaviour
;
_journal_name_full 'RSC Adv.'
_journal_paper_doi 10.1039/C6RA00672H
_journal_year 2016
_chemical_absolute_configuration rm
_chemical_formula_moiety 'C18 H17 N3 O2 S2'
_chemical_formula_sum 'C18 H17 N3 O2 S2'
_chemical_formula_weight 371.46
_chemical_melting_point 451.8
_chemical_name_common 5-TPTZ-2
_chemical_name_systematic 5-(5-nitrothiophen-2-yl)-4-phenyl-2-(piperidin-1-yl)thiazole
_chemical_properties_physical 'Moisture-sensitive, Light-sensitive, Photo-sensitive'
_space_group_crystal_system orthorhombic
_space_group_IT_number 61
_space_group_name_Hall '-P 2ac 2ab'
_space_group_name_H-M_alt 'P b c a'
_symmetry_space_group_name_Hall '-P 2ac 2ab'
_symmetry_space_group_name_H-M 'P b c a'
_atom_sites_solution_hydrogens geom
_audit_creation_method SHELXL-2014
_audit_update_record
;
2015-12-03 deposited with the CCDC.
2016-03-24 downloaded from the CCDC.
;
_cell_angle_alpha 90
_cell_angle_beta 90
_cell_angle_gamma 90
_cell_formula_units_Z 8
_cell_length_a 12.6077(7)
_cell_length_b 7.6101(4)
_cell_length_c 36.685(2)
_cell_measurement_reflns_used 3409
_cell_measurement_temperature 296(2)
_cell_measurement_theta_max 24.66
_cell_measurement_theta_min 3.23
_cell_volume 3519.8(3)
_computing_cell_refinement 'Bruker SAINT'
_computing_data_collection 'Bruker APEX2'
_computing_data_reduction 'Bruker SAINT'
_computing_molecular_graphics 'Bruker SHELXTL'
_computing_publication_material 'Bruker SHELXTL'
_computing_structure_refinement 'SHELXL-2014 (Sheldrick, 2014)'
_computing_structure_solution 'SHELXL-2014 (Sheldrick, 2014)'
_diffrn_ambient_temperature 296(2)
_diffrn_detector_area_resol_mean 0
_diffrn_measured_fraction_theta_full 0.999
_diffrn_measured_fraction_theta_max 0.999
_diffrn_measurement_device_type 'Bruker APEX-II CCD'
_diffrn_measurement_method '\f and \w scans'
_diffrn_radiation_type MoK\a
_diffrn_radiation_wavelength 0.71073
_diffrn_reflns_av_R_equivalents 0.0463
_diffrn_reflns_av_unetI/netI 0.0492
_diffrn_reflns_laue_measured_fraction_full 0.999
_diffrn_reflns_laue_measured_fraction_max 0.999
_diffrn_reflns_limit_h_max 12
_diffrn_reflns_limit_h_min -16
_diffrn_reflns_limit_k_max 9
_diffrn_reflns_limit_k_min -7
_diffrn_reflns_limit_l_max 46
_diffrn_reflns_limit_l_min -45
_diffrn_reflns_number 16515
_diffrn_reflns_point_group_measured_fraction_full 0.999
_diffrn_reflns_point_group_measured_fraction_max 0.999
_diffrn_reflns_theta_full 25.242
_diffrn_reflns_theta_max 26.997
_diffrn_reflns_theta_min 3.176
_diffrn_source 'sealed tube'
_exptl_absorpt_coefficient_mu 0.319
_exptl_absorpt_correction_T_max 0.9843
_exptl_absorpt_correction_T_min 0.9249
_exptl_absorpt_correction_type multi-scan
_exptl_absorpt_process_details SADABS
_exptl_crystal_colour red
_exptl_crystal_density_diffrn 1.402
_exptl_crystal_density_meas 1.401
_exptl_crystal_density_method NONE
_exptl_crystal_description block
_exptl_crystal_F_000 1552
_exptl_crystal_preparation Luminescent
_exptl_crystal_recrystallization_method 'Re-crystallisation from solvent: Ethanol'
_exptl_crystal_size_max 0.250
_exptl_crystal_size_mid 0.150
_exptl_crystal_size_min 0.050
_refine_diff_density_max 0.206
_refine_diff_density_min -0.310
_refine_diff_density_rms 0.051
_refine_ls_extinction_method none
_refine_ls_goodness_of_fit_ref 1.058
_refine_ls_hydrogen_treatment constr
_refine_ls_matrix_type full
_refine_ls_number_parameters 226
_refine_ls_number_reflns 3837
_refine_ls_number_restraints 0
_refine_ls_restrained_S_all 1.058
_refine_ls_R_factor_all 0.0866
_refine_ls_R_factor_gt 0.0499
_refine_ls_shift/su_max 0.001
_refine_ls_shift/su_mean 0.000
_refine_ls_structure_factor_coef Fsqd
_refine_ls_weighting_details 'w=1/[\s^2^(Fo^2^)+(0.0354P)^2^+2.5839P] where P=(Fo^2^+2Fc^2^)/3'
_refine_ls_weighting_scheme calc
_refine_ls_wR_factor_gt 0.1015
_refine_ls_wR_factor_ref 0.1155
_reflns_Friedel_coverage 0.000
_reflns_number_gt 2604
_reflns_number_total 3837
_reflns_threshold_expression 'I > 2\s(I)'
_cod_data_source_file c6ra00672h3.cif
_cod_data_source_block shelx
_cod_database_code 7224711
_shelx_space_group_comment
;
The symmetry employed for this shelxl refinement is uniquely defined
by the following loop, which should always be used as a source of
symmetry information in preference to the above space-group names.
They are only intended as comments.
;
_shelx_estimated_absorpt_t_min 0.924
_shelx_estimated_absorpt_t_max 0.984
_shelxl_version_number 2014-3

loop_
_space_group_symop_operation_xyz
'x, y, z'
'x+1/2, -y+1/2, -z'
'-x, y+1/2, -z+1/2'
'-x+1/2, -y, z+1/2'
'-x, -y, -z'
'-x-1/2, y-1/2, z'
'x, -y-1/2, z-1/2'
'x-1/2, y, -z-1/2'

loop_
_atom_site_label
_atom_site_type_symbol
_atom_site_fract_x
_atom_site_fract_y
_atom_site_fract_z
_atom_site_U_iso_or_equiv
_atom_site_adp_type
_atom_site_occupancy
_atom_site_site_symmetry_order
_atom_site_calc_flag
_atom_site_refinement_flags_posn
_atom_site_refinement_flags_adp
C1 C 0.8598(2) 0.0679(3) 0.40171(7) 0.0344(6) Uani 1 1 d . .
C2 C 0.9093(2) 0.1478(3) 0.37276(7) 0.0333(6) Uani 1 1 d . .
C3 C 0.7465(2) 0.1560(3) 0.35069(7) 0.0345(6) Uani 1 1 d . .
C4 C 0.9000(2) -0.0249(3) 0.43328(7) 0.0342(6) Uani 1 1 d . .
C5 C 0.8461(2) -0.0695(4) 0.46433(7) 0.0396(6) Uani 1 1 d . .
H5 H 0.7773 -0.0320 0.4692 0.048 Uiso 1 1 calc R U
C6 C 0.9040(2) -0.1766(4) 0.48811(7) 0.0419(7) Uani 1 1 d . .
H6 H 0.8790 -0.2170 0.5104 0.050 Uiso 1 1 calc R U
C7 C 1.0011(2) -0.2138(3) 0.47441(7) 0.0366(6) Uani 1 1 d . .
C8 C 1.0243(2) 0.1917(3) 0.37105(7) 0.0354(6) Uani 1 1 d . .
C9 C 1.0742(2) 0.2763(4) 0.39993(8) 0.0490(8) Uani 1 1 d . .
H9 H 1.0355 0.3052 0.4207 0.059 Uiso 1 1 calc R U
C10 C 1.1805(3) 0.3176(4) 0.39807(10) 0.0609(9) Uani 1 1 d . .
H10 H 1.2133 0.3728 0.4177 0.073 Uiso 1 1 calc R U
C11 C 1.2380(3) 0.2778(5) 0.36754(10) 0.0634(10) Uani 1 1 d . .
H11 H 1.3097 0.3059 0.3664 0.076 Uiso 1 1 calc R U
C12 C 1.1899(2) 0.1965(5) 0.33854(10) 0.0596(9) Uani 1 1 d . .
H12 H 1.2293 0.1694 0.3178 0.072 Uiso 1 1 calc R U
C13 C 1.0828(2) 0.1545(4) 0.33994(8) 0.0452(7) Uani 1 1 d . .
H13 H 1.0503 0.1013 0.3200 0.054 Uiso 1 1 calc R U
C14 C 0.6844(2) 0.2904(4) 0.29396(8) 0.0509(8) Uani 1 1 d . .
H14A H 0.7595 0.2911 0.2881 0.061 Uiso 1 1 calc R U
H14B H 0.6627 0.4105 0.2987 0.061 Uiso 1 1 calc R U
C15 C 0.6229(3) 0.2188(5) 0.26205(8) 0.0597(9) Uani 1 1 d . .
H15A H 0.6521 0.1059 0.2550 0.072 Uiso 1 1 calc R U
H15B H 0.6300 0.2981 0.2415 0.072 Uiso 1 1 calc R U
C16 C 0.5056(3) 0.1972(5) 0.27145(9) 0.0610(9) Uani 1 1 d . .
H16A H 0.4742 0.3115 0.2759 0.073 Uiso 1 1 calc R U
H16B H 0.4686 0.1435 0.2511 0.073 Uiso 1 1 calc R U
C17 C 0.4939(2) 0.0825(4) 0.30518(9) 0.0596(9) Uani 1 1 d . .
H17A H 0.4195 0.0752 0.3118 0.072 Uiso 1 1 calc R U
H17B H 0.5186 -0.0353 0.2997 0.072 Uiso 1 1 calc R U
C18 C 0.5561(2) 0.1552(4) 0.33678(9) 0.0514(8) Uani 1 1 d . .
H18A H 0.5249 0.2655 0.3446 0.062 Uiso 1 1 calc R U
H18B H 0.5527 0.0737 0.3571 0.062 Uiso 1 1 calc R U
N1 N 0.84648(17) 0.1942(3) 0.34370(6) 0.0354(5) Uani 1 1 d . .
N2 N 1.0827(2) -0.3152(3) 0.49116(7) 0.0463(6) Uani 1 1 d . .
N3 N 0.66653(18) 0.1838(3) 0.32657(6) 0.0438(6) Uani 1 1 d . .
O1 O 1.06815(17) -0.3744(3) 0.52204(6) 0.0544(6) Uani 1 1 d . .
O3 O 1.16452(19) -0.3401(4) 0.47355(7) 0.0778(8) Uani 1 1 d . .
S1 S 0.72279(5) 0.06217(9) 0.39321(2) 0.03721(18) Uani 1 1 d . .
S2 S 1.02480(6) -0.12032(10) 0.43275(2) 0.0461(2) Uani 1 1 d . .

loop_
_atom_site_aniso_label
_atom_site_aniso_U_11
_atom_site_aniso_U_22
_atom_site_aniso_U_33
_atom_site_aniso_U_23
_atom_site_aniso_U_13
_atom_site_aniso_U_12
C1 0.0281(14) 0.0367(13) 0.0384(16) 0.0027(12) -0.0020(12) 0.0000(11)
C2 0.0321(14) 0.0332(13) 0.0347(15) 0.0015(11) 0.0017(12) -0.0014(11)
C3 0.0349(15) 0.0325(13) 0.0362(15) 0.0001(11) -0.0020(12) 0.0005(12)
C4 0.0274(14) 0.0389(14) 0.0363(15) 0.0011(11) -0.0010(12) -0.0025(11)
C5 0.0301(14) 0.0491(15) 0.0398(16) 0.0059(13) 0.0034(13) 0.0035(13)
C6 0.0417(17) 0.0501(16) 0.0340(16) 0.0102(13) 0.0026(13) -0.0052(13)
C7 0.0335(15) 0.0384(14) 0.0380(15) 0.0064(12) -0.0045(12) 0.0012(12)
C8 0.0298(14) 0.0391(13) 0.0373(16) 0.0088(12) -0.0006(13) -0.0009(12)
C9 0.0440(18) 0.0591(18) 0.0439(19) 0.0024(14) -0.0040(15) -0.0101(15)
C10 0.048(2) 0.074(2) 0.060(2) 0.0055(18) -0.0106(18) -0.0202(17)
C11 0.0323(17) 0.079(2) 0.079(3) 0.020(2) -0.0028(18) -0.0134(17)
C12 0.0348(18) 0.084(2) 0.060(2) 0.0121(19) 0.0088(16) 0.0045(17)
C13 0.0350(16) 0.0556(17) 0.0451(18) 0.0036(14) -0.0006(14) 0.0007(14)
C14 0.0465(19) 0.0566(18) 0.0497(19) 0.0138(15) -0.0117(15) -0.0068(15)
C15 0.066(2) 0.067(2) 0.046(2) 0.0061(15) -0.0131(17) 0.0032(18)
C16 0.053(2) 0.069(2) 0.061(2) -0.0024(17) -0.0249(17) 0.0006(17)
C17 0.0403(18) 0.067(2) 0.072(2) 0.0015(18) -0.0131(17) -0.0045(16)
C18 0.0373(17) 0.0654(19) 0.0515(19) 0.0083(16) -0.0062(15) -0.0015(15)
N1 0.0292(12) 0.0426(12) 0.0342(13) 0.0036(10) -0.0034(10) -0.0007(10)
N2 0.0398(15) 0.0522(14) 0.0470(16) 0.0083(12) -0.0074(13) 0.0034(12)
N3 0.0335(13) 0.0583(14) 0.0395(14) 0.0125(11) -0.0066(11) -0.0044(11)
O1 0.0596(14) 0.0594(13) 0.0443(13) 0.0173(10) -0.0094(11) 0.0018(11)
O3 0.0467(14) 0.119(2) 0.0680(17) 0.0221(15) 0.0047(13) 0.0303(14)
S1 0.0294(4) 0.0430(3) 0.0391(4) 0.0055(3) -0.0015(3) -0.0017(3)
S2 0.0342(4) 0.0646(5) 0.0397(4) 0.0128(4) 0.0040(3) 0.0105(3)

loop_
_atom_type_symbol
_atom_type_description
_atom_type_scat_dispersion_real
_atom_type_scat_dispersion_imag
_atom_type_scat_source
C C 0.0033 0.0016 'International Tables Vol C Tables 4.2.6.8 and 6.1.1.4'
H H 0.0000 0.0000 'International Tables Vol C Tables 4.2.6.8 and 6.1.1.4'
N N 0.0061 0.0033 'International Tables Vol C Tables 4.2.6.8 and 6.1.1.4'
O O 0.0106 0.0060 'International Tables Vol C Tables 4.2.6.8 and 6.1.1.4'
S S 0.1246 0.1234 'International Tables Vol C Tables 4.2.6.8 and 6.1.1.4'

loop_
_geom_angle_atom_site_label_1
_geom_angle_atom_site_label_2
_geom_angle_atom_site_label_3
_geom_angle
C2 C1 C4 132.5(2)
C2 C1 S1 108.70(19)
C4 C1 S1 118.28(19)
C1 C2 N1 116.9(2)
C1 C2 C8 125.0(2)
N1 C2 C8 118.1(2)
N1 C3 N3 123.3(2)
N1 C3 S1 115.40(19)
N3 C3 S1 121.3(2)
C5 C4 C1 127.8(2)
C5 C4 S2 110.86(19)
C1 C4 S2 120.9(2)
C4 C5 C6 113.8(2)
C4 C5 H5 123.1
C6 C5 H5 123.1
C7 C6 C5 111.3(2)
C7 C6 H6 124.4
C5 C6 H6 124.4
C6 C7 N2 127.3(2)
C6 C7 S2 113.7(2)
N2 C7 S2 118.9(2)
C13 C8 C9 118.8(3)
C13 C8 C2 120.4(2)
C9 C8 C2 120.8(3)
C10 C9 C8 120.5(3)
C10 C9 H9 119.7
C8 C9 H9 119.7
C11 C10 C9 120.4(3)
C11 C10 H10 119.8
C9 C10 H10 119.8
C10 C11 C12 120.1(3)
C10 C11 H11 120.0
C12 C11 H11 120.0
C11 C12 C13 120.3(3)
C11 C12 H12 119.9
C13 C12 H12 119.9
C8 C13 C12 120.0(3)
C8 C13 H13 120.0
C12 C13 H13 120.0
N3 C14 C15 110.8(2)
N3 C14 H14A 109.5
C15 C14 H14A 109.5
N3 C14 H14B 109.5
C15 C14 H14B 109.5
H14A C14 H14B 108.1
C14 C15 C16 111.2(3)
C14 C15 H15A 109.4
C16 C15 H15A 109.4
C14 C15 H15B 109.4
C16 C15 H15B 109.4
H15A C15 H15B 108.0
C17 C16 C15 109.9(3)
C17 C16 H16A 109.7
C15 C16 H16A 109.7
C17 C16 H16B 109.7
C15 C16 H16B 109.7
H16A C16 H16B 108.2
C18 C17 C16 111.4(3)
C18 C17 H17A 109.3
C16 C17 H17A 109.3
C18 C17 H17B 109.3
C16 C17 H17B 109.3
H17A C17 H17B 108.0
N3 C18 C17 110.8(3)
N3 C18 H18A 109.5
C17 C18 H18A 109.5
N3 C18 H18B 109.5
C17 C18 H18B 109.5
H18A C18 H18B 108.1
C3 N1 C2 110.1(2)
O3 N2 O1 123.4(2)
O3 N2 C7 117.5(2)
O1 N2 C7 119.1(2)
C3 N3 C18 121.2(2)
C3 N3 C14 120.3(2)
C18 N3 C14 116.1(2)
C3 S1 C1 88.83(13)
C7 S2 C4 90.32(13)

loop_
_geom_bond_atom_site_label_1
_geom_bond_atom_site_label_2
_geom_bond_distance
C1 C2 1.373(3)
C1 C4 1.448(4)
C1 S1 1.756(3)
C2 N1 1.374(3)
C2 C8 1.490(4)
C3 N1 1.318(3)
C3 N3 1.358(3)
C3 S1 1.742(3)
C4 C5 1.369(3)
C4 S2 1.734(3)
C5 C6 1.400(4)
C5 H5 0.9300
C6 C7 1.353(4)
C6 H6 0.9300
C7 N2 1.425(3)
C7 S2 1.712(3)
C8 C13 1.388(4)
C8 C9 1.390(4)
C9 C10 1.378(4)
C9 H9 0.9300
C10 C11 1.368(5)
C10 H10 0.9300
C11 C12 1.372(5)
C11 H11 0.9300
C12 C13 1.388(4)
C12 H12 0.9300
C13 H13 0.9300
C14 N3 1.463(3)
C14 C15 1.506(4)
C14 H14A 0.9700
C14 H14B 0.9700
C15 C16 1.528(4)
C15 H15A 0.9700
C15 H15B 0.9700
C16 C17 1.521(5)
C16 H16A 0.9700
C16 H16B 0.9700
C17 C18 1.505(4)
C17 H17A 0.9700
C17 H17B 0.9700
C18 N3 1.459(4)
C18 H18A 0.9700
C18 H18B 0.9700
N2 O3 1.232(3)
N2 O1 1.233(3)

loop_
_geom_hbond_atom_site_label_D
_geom_hbond_atom_site_label_H
_geom_hbond_atom_site_label_A
_geom_hbond_distance_DH
_geom_hbond_distance_HA
_geom_hbond_distance_DA
_geom_hbond_angle_DHA
C18 H18B S1 0.97 2.52 3.034(3) 112.9
